data_4129919
loop_
_publ_author_name
'Chorazy, Szymon'
'Stanek, Jan J.'
'Noga\'s, Wojciech'
'Majcher, Anna M.'
'Rams, Micha\/l'
'Kozie\/l, Marcin'
'Juszy\'nska-Ga\/l\;azka, Ewa'
'Nakabayashi, Koji'
'Ohkoshi, Shin-ichi'
'Sieklucka, Barbara'
'Podgajny, Robert'

_publ_section_title
;
 Tuning of Charge Transfer Assisted Phase Transition and Slow Magnetic
 Relaxation Functionalities in {Fe(9-x)Co(x)[W(CN)8]6} (x = 0-9) Molecular
 Solid Solution.
;
_journal_issue 5
_journal_name_full 'Journal of the American Chemical Society'
_journal_page_first 1635
_journal_page_last 1646
_journal_paper_doi 10.1021/jacs.5b11924
_journal_volume 138
_journal_year 2016
_chemical_formula_moiety 'C84 H60 Co5 Fe4 N48 O36 W6'
_chemical_formula_sum 'C84 H60 Co5 Fe4 N48 O36 W6'
_chemical_formula_weight 3938.95
_space_group_IT_number 15
_space_group_name_Hall '-C 2yc'
_space_group_name_H-M_alt 'C 1 2/c 1'
_symmetry_cell_setting monoclinic
_symmetry_Int_Tables_number 15
_symmetry_space_group_name_Hall '-C 2yc'
_symmetry_space_group_name_H-M 'C 1 2/c 1'
_atom_sites_solution_hydrogens geom
_audit_conform_dict_location ftp://ftp.iucr.org/pub/cif_core.dic
_audit_conform_dict_name cif_core.dic
_audit_conform_dict_version 2.4.3
_audit_creation_date 2015-01-27T11:53:33-00:00
_audit_creation_method 'WinGX routine CIF_UPDATE'
_cell_angle_alpha 90
_cell_angle_beta 114.6680(10)
_cell_angle_gamma 90
_cell_formula_units_Z 4
_cell_length_a 28.7689(10)
_cell_length_b 18.6633(9)
_cell_length_c 32.2252(13)
_cell_measurement_reflns_used 67284
_cell_measurement_temperature 130(2)
_cell_measurement_theta_max 27.485
_cell_measurement_theta_min 2.995
_cell_measurement_wavelength 0.71075
_cell_volume 15723.4(11)
_computing_molecular_graphics 'Ortep for Windows (Farrugia, 2012)'
_computing_publication_material 'WinGX publication routines (Farrugia, 2012)'
_computing_structure_refinement 'SHELXL-2014/7 (Sheldrick, 2014)'
_diffrn_ambient_temperature 130(2)
_diffrn_measured_fraction_theta_full 0.964
_diffrn_measured_fraction_theta_max 0.955
_diffrn_measurement_device_type 'Rigaku R-AXIS RAPID'
_diffrn_measurement_method \w
_diffrn_radiation_probe x-ray
_diffrn_radiation_type MoK\a
_diffrn_radiation_wavelength 0.71075
_diffrn_reflns_av_R_equivalents 0.0853
_diffrn_reflns_av_unetI/netI 0.0798
_diffrn_reflns_Laue_measured_fraction_full 0.964
_diffrn_reflns_Laue_measured_fraction_max 0.955
_diffrn_reflns_limit_h_max 37
_diffrn_reflns_limit_h_min -37
_diffrn_reflns_limit_k_max 24
_diffrn_reflns_limit_k_min -23
_diffrn_reflns_limit_l_max 41
_diffrn_reflns_limit_l_min -36
_diffrn_reflns_number 67284
_diffrn_reflns_point_group_measured_fraction_full 0.964
_diffrn_reflns_point_group_measured_fraction_max 0.955
_diffrn_reflns_theta_full 25.242
_diffrn_reflns_theta_max 27.485
_diffrn_reflns_theta_min 2.995
_diffrn_standards_number 0
_exptl_absorpt_coefficient_mu 5.31
_exptl_absorpt_correction_T_max 0.654
_exptl_absorpt_correction_T_min 0.569
_exptl_absorpt_correction_type multi-scan
_exptl_absorpt_process_details 'ABSCOR (Rigaku, 1995)'
_exptl_crystal_colour brown
_exptl_crystal_density_diffrn 1.664
_exptl_crystal_density_method 'not measured'
_exptl_crystal_description block
_exptl_crystal_F_000 7484
_exptl_crystal_size_max 0.2
_exptl_crystal_size_mid 0.09
_exptl_crystal_size_min 0.08
_refine_diff_density_max 2.139
_refine_diff_density_min -2.506
_refine_diff_density_rms 0.187
_refine_ls_extinction_method none
_refine_ls_goodness_of_fit_ref 1.069
_refine_ls_hydrogen_treatment constr
_refine_ls_matrix_type full
_refine_ls_number_constraints 0
_refine_ls_number_parameters 899
_refine_ls_number_reflns 17232
_refine_ls_number_restraints 92
_refine_ls_restrained_S_all 1.068
_refine_ls_R_factor_all 0.1228
_refine_ls_R_factor_gt 0.0803
_refine_ls_shift/su_max 0.003
_refine_ls_shift/su_mean 0
_refine_ls_structure_factor_coef Fsqd
_refine_ls_weighting_details 'w=1/[\s^2^(Fo^2^)+(0.0460P)^2^+377.0876P] where P=(Fo^2^+2Fc^2^)/3'
_refine_ls_weighting_scheme calc
_refine_ls_wR_factor_gt 0.1477
_refine_ls_wR_factor_ref 0.1672
_reflns_Friedel_coverage 0
_reflns_number_gt 11861
_reflns_number_total 17232
_reflns_threshold_expression 'I > 2\s(I)'
_cod_data_source_file ja5b11924_si_003.cif
_cod_data_source_block Co5Fe4W6_LT
_cod_original_sg_symbol_H-M 'C 2/c'
_cod_database_code 4129919
_shelx_estimated_absorpt_t_min 0.416
_shelx_estimated_absorpt_t_max 0.676

loop_
_symmetry_equiv_pos_as_xyz
'x, y, z'
'-x, y, -z+1/2'
'x+1/2, y+1/2, z'
'-x+1/2, y+1/2, -z+1/2'
'-x, -y, -z'
'x, -y, z-1/2'
'-x+1/2, -y+1/2, -z'
'x+1/2, -y+1/2, z-1/2'

loop_
_atom_site_label
_atom_site_type_symbol
_atom_site_fract_x
_atom_site_fract_y
_atom_site_fract_z
_atom_site_U_iso_or_equiv
_atom_site_adp_type
_atom_site_occupancy
_atom_site_site_symmetry_order
_atom_site_calc_flag
_atom_site_refinement_flags_posn
_atom_site_refinement_flags_adp
_atom_site_refinement_flags_occupancy
_atom_site_disorder_assembly
_atom_site_disorder_group
W1 W 0.41947(2) 0.83577(3) 0.11937(2) 0.04773(15) Uani 1 1 d . . . . .
W2 W 0.67612(2) 0.65742(3) 0.23703(2) 0.04199(14) Uani 1 1 d . . . . .
W3 W 0.44065(2) 0.44111(3) 0.12502(2) 0.04149(14) Uani 1 1 d . . . . .
Co1 Co 0.5 0.64417(10) 0.25 0.0260(4) Uani 1 2 d S T P . .
Co2 Co 0.60619(6) 0.92223(10) 0.23272(7) 0.0578(5) Uani 1 1 d . . . . .
Fe5 Fe 0.28416(6) 0.62231(10) 0.08712(5) 0.0471(4) Uani 1 1 d . . . . .
Fe3 Fe 0.62985(6) 0.38192(9) 0.24791(5) 0.0387(4) Uani 1 1 d . . . . .
Co4 Co 0.52782(6) 0.65137(11) 0.06814(5) 0.0548(5) Uani 1 1 d . . . . .
C11 C 0.4541(4) 0.7570(7) 0.1734(4) 0.040(3) Uani 1 1 d . . . . .
N11 N 0.4728(3) 0.7163(5) 0.2020(3) 0.034(2) Uani 1 1 d . . . . .
C12 C 0.4093(4) 0.8771(7) 0.1778(5) 0.050(3) Uani 1 1 d . . . . .
N12 N 0.4054(4) 0.8972(6) 0.2099(4) 0.058(3) Uani 1 1 d . . . . .
C13 C 0.4937(5) 0.8725(7) 0.1638(4) 0.049(3) Uani 1 1 d . . . . .
N13 N 0.5337(4) 0.8932(6) 0.1883(4) 0.058(3) Uani 1 1 d . . . . .
C14 C 0.4655(4) 0.7688(7) 0.0977(3) 0.045(3) Uani 1 1 d . . . . .
N14 N 0.4896(4) 0.7298(6) 0.0868(3) 0.049(3) Uani 1 1 d . . . . .
C15 C 0.3637(5) 0.7518(7) 0.1074(4) 0.054(3) Uani 1 1 d . . . . .
N15 N 0.3342(4) 0.7074(7) 0.0992(4) 0.063(3) Uani 1 1 d . . . . .
C16 C 0.3469(7) 0.8911(11) 0.0946(6) 0.105(7) Uani 1 1 d . . . . .
N16 N 0.3074(7) 0.9183(12) 0.0799(7) 0.155(8) Uani 1 1 d . . . . .
C17 C 0.3825(5) 0.8276(8) 0.0456(5) 0.064(4) Uani 1 1 d . . . . .
N17 N 0.3613(5) 0.8237(8) 0.0066(4) 0.082(4) Uani 1 1 d . . . . .
C18 C 0.4344(8) 0.9334(12) 0.0965(7) 0.120(8) Uani 1 1 d . . . . .
N18 N 0.4421(8) 0.9891(12) 0.0837(7) 0.177(11) Uani 1 1 d . . . . .
C21 C 0.6047(4) 0.6516(6) 0.2440(3) 0.040(3) Uani 1 1 d . . . . .
N21 N 0.5652(3) 0.6466(5) 0.2456(3) 0.034(2) Uani 1 1 d . . . . .
C22 C 0.6475(4) 0.7634(8) 0.2326(4) 0.050(3) Uani 1 1 d . . . . .
N22 N 0.6339(4) 0.8203(7) 0.2312(4) 0.063(3) Uani 1 1 d . . . . .
C23 C 0.6560(4) 0.5459(7) 0.2362(4) 0.040(3) Uani 1 1 d . . . . .
N23 N 0.6459(3) 0.4885(6) 0.2389(3) 0.048(3) Uani 1 1 d . . . . .
C24 C 0.6188(5) 0.6448(7) 0.1677(5) 0.051(3) Uani 1 1 d . . . . .
N24 N 0.5869(4) 0.6447(6) 0.1313(4) 0.053(3) Uani 1 1 d . . . . .
C25 C 0.6959(4) 0.6373(7) 0.3071(4) 0.051(3) Uani 1 1 d . . . . .
N25 N 0.7057(3) 0.6258(6) 0.3444(4) 0.050(3) Uani 1 1 d . . . . .
C26 C 0.7399(5) 0.5950(9) 0.2429(6) 0.084(5) Uani 1 1 d . . . . .
N26 N 0.7742(4) 0.5619(8) 0.2458(7) 0.123(7) Uani 1 1 d . . . . .
C27 C 0.7028(5) 0.7061(12) 0.1898(6) 0.101(7) Uani 1 1 d . . . A 1
N27A N 0.7215(10) 0.7554(16) 0.1733(14) 0.091(12) Uani 0.5 1 d . . P A 1
N27B N 0.7166(11) 0.7126(18) 0.1618(10) 0.074(9) Uani 0.5 1 d . U P B 2
C28 C 0.7412(4) 0.7233(8) 0.2763(4) 0.054(3) Uani 1 1 d . . . . .
N28 N 0.7756(4) 0.7593(7) 0.2949(4) 0.071(3) Uani 1 1 d . . . . .
C31 C 0.4654(4) 0.5257(7) 0.1769(4) 0.041(3) Uani 1 1 d . . . . .
N31 N 0.4772(3) 0.5704(5) 0.2037(3) 0.0311(19) Uani 1 1 d . . . . .
C32 C 0.5142(4) 0.4107(7) 0.1747(4) 0.041(3) Uani 1 1 d . . . . .
N32 N 0.5545(4) 0.3940(5) 0.2008(3) 0.044(2) Uani 1 1 d . . . . .
C33 C 0.4092(4) 0.4147(6) 0.1734(3) 0.038(3) Uani 1 1 d . . . . .
N33 N 0.3922(3) 0.4015(5) 0.1991(3) 0.045(2) Uani 1 1 d . . . . .
C34 C 0.4706(4) 0.5266(8) 0.0974(4) 0.049(3) Uani 1 1 d . . . . .
N34 N 0.4878(4) 0.5693(6) 0.0836(3) 0.053(3) Uani 1 1 d . . . . .
C35 C 0.3767(4) 0.5121(8) 0.1082(3) 0.048(3) Uani 1 1 d . . . . .
N35 N 0.3436(4) 0.5503(6) 0.1004(3) 0.053(3) Uani 1 1 d . . . . .
C36A C 0.4371(12) 0.330(2) 0.1332(11) 0.080(8) Uani 0.6 1 d . U P . .
N36A N 0.4330(11) 0.2663(16) 0.1352(10) 0.103(8) Uani 0.6 1 d . U P . .
C36B C 0.4160(13) 0.337(2) 0.1122(12) 0.050(8) Uani 0.4 1 d . U P . .
N36B N 0.3975(16) 0.280(2) 0.1064(15) 0.105(13) Uani 0.4 1 d . U P . .
C37A C 0.3780(11) 0.4089(17) 0.0645(10) 0.081(8) Uani 0.6 1 d . U P . .
N37A N 0.3464(11) 0.4005(17) 0.0287(11) 0.120(10) Uani 0.6 1 d . U P . .
C37B C 0.3966(11) 0.4379(18) 0.0518(10) 0.046(7) Uani 0.4 1 d . U P . .
N37B N 0.3745(14) 0.437(2) 0.0118(9) 0.095(12) Uani 0.4 1 d D . P . .
C38 C 0.4789(5) 0.3907(8) 0.0876(4) 0.055(3) Uani 1 1 d . . . . .
N38 N 0.5003(5) 0.3646(7) 0.0677(4) 0.081(4) Uani 1 1 d . . . . .
O41 O 0.4733(3) 0.6557(6) 0.0014(3) 0.070(3) Uani 1 1 d . . . C 1
C42A C 0.4270(13) 0.6945(19) -0.0155(12) 0.062(10) Uani 0.5 1 d . U P C 1
H42A H 0.409 0.6854 0.0036 0.093 Uiso 1 1 calc R U . C 1
H42B H 0.4059 0.6796 -0.0466 0.093 Uiso 1 1 calc R U . C 1
H42C H 0.4343 0.7453 -0.0151 0.093 Uiso 1 1 calc R U . C 1
O43 O 0.5646(4) 0.7306(6) 0.0483(4) 0.087(4) Uani 1 1 d . . . D 1
C44 C 0.6149(12) 0.7371(17) 0.0570(11) 0.210(14) Uani 1 1 d . U . D 1
H44A H 0.634 0.6978 0.0763 0.314 Uiso 1 1 calc R U . D 1
H44B H 0.628 0.7822 0.0724 0.314 Uiso 1 1 calc R U . D 1
H44C H 0.6187 0.736 0.0285 0.314 Uiso 1 1 calc R U . D 1
O45 O 0.5661(4) 0.5788(7) 0.0440(3) 0.075(3) Uani 1 1 d . . . E 1
C46A C 0.5553(12) 0.5139(19) 0.0315(11) 0.069(8) Uani 0.5 1 d . . P E 1
H46A H 0.5852 0.4904 0.0311 0.103 Uiso 0.5 1 calc R U P E 1
H46B H 0.5277 0.5125 0.0011 0.103 Uiso 0.5 1 calc R U P E 1
H46C H 0.5448 0.4893 0.0526 0.103 Uiso 0.5 1 calc R U P E 1
O51 O 0.2697(4) 0.6186(6) 0.0181(3) 0.079(3) Uani 1 1 d . . . F 1
C52A C 0.2680(14) 0.680(2) -0.0075(13) 0.100(11) Uani 0.5 1 d . U P F 1
H52A H 0.2691 0.7221 0.0102 0.15 Uiso 0.5 1 calc R U P F 1
H52B H 0.2366 0.6796 -0.0353 0.15 Uiso 0.5 1 calc R U P F 1
H52C H 0.2971 0.6797 -0.0153 0.15 Uiso 0.5 1 calc R U P F 1
O53 O 0.2225(3) 0.6909(6) 0.0695(3) 0.076(3) Uani 1 1 d . . . G 1
C54 C 0.2190(6) 0.7521(10) 0.0972(6) 0.096(6) Uani 1 1 d . . . G 1
H54A H 0.1863 0.7758 0.0815 0.144 Uiso 0.5 1 calc R U P G 1
H54B H 0.2221 0.735 0.1266 0.144 Uiso 0.5 1 calc R U P G 1
H54C H 0.2464 0.7858 0.1016 0.144 Uiso 0.5 1 calc R U P G 1
H54D H 0.2502 0.7552 0.125 0.144 Uiso 0.5 1 calc R U P G 1
H54E H 0.2144 0.7961 0.0798 0.144 Uiso 0.5 1 calc R U P G 1
H54F H 0.1901 0.7453 0.1049 0.144 Uiso 0.5 1 calc R U P G 1
O55 O 0.2330(4) 0.5372(6) 0.0717(4) 0.077(3) Uani 1 1 d D . . H 1
C56A C 0.2469(19) 0.473(2) 0.1084(13) 0.135(19) Uani 0.5 1 d . . P H 1
H56A H 0.2596 0.4323 0.0976 0.202 Uiso 0.5 1 calc R U P H 1
H56B H 0.2165 0.4592 0.1124 0.202 Uiso 0.5 1 calc R U P H 1
H56C H 0.273 0.4892 0.1374 0.202 Uiso 0.5 1 calc R U P H 1
O61 O 0.6204(4) 0.9535(6) 0.1767(4) 0.083(3) Uani 1 1 d . . . I 1
C62 C 0.6079(8) 0.9086(14) 0.1364(8) 0.139(9) Uani 1 1 d . . . I 1
H62A H 0.6132 0.8587 0.1456 0.208 Uiso 1 1 calc R U . I 1
H62B H 0.6297 0.9213 0.1214 0.208 Uiso 1 1 calc R U . I 1
H62C H 0.5723 0.9159 0.1156 0.208 Uiso 1 1 calc R U . I 1
O63 O 0.6772(3) 0.9584(6) 0.2743(4) 0.085(3) Uani 1 1 d . . . J 1
C64 C 0.7130(6) 0.9225(11) 0.3125(6) 0.100(6) Uani 1 1 d . . . J 1
H64A H 0.7214 0.9519 0.3395 0.15 Uiso 1 1 calc R U . J 1
H64B H 0.7438 0.9134 0.308 0.15 Uiso 1 1 calc R U . J 1
H64C H 0.6987 0.8774 0.3165 0.15 Uiso 1 1 calc R U . J 1
O65 O 0.5841(4) 1.0273(5) 0.2350(4) 0.083(3) Uani 1 1 d . . . K 1
C66 C 0.5334(8) 1.0530(12) 0.2073(9) 0.146(9) Uani 1 1 d . . . K 1
H66A H 0.5239 1.0394 0.1757 0.22 Uiso 1 1 calc R U . K 1
H66B H 0.5327 1.1048 0.2095 0.22 Uiso 1 1 calc R U . K 1
H66C H 0.5095 1.0321 0.2179 0.22 Uiso 1 1 calc R U . K 1
O71 O 0.7061(3) 0.3688(5) 0.2947(3) 0.063(2) Uani 1 1 d . . . L 1
C72 C 0.7499(6) 0.3994(11) 0.2892(7) 0.118(7) Uani 1 1 d . . . L 1
H72A H 0.7402 0.4105 0.2572 0.176 Uiso 1 1 calc R U . L 1
H72B H 0.7778 0.3651 0.2994 0.176 Uiso 1 1 calc R U . L 1
H72C H 0.7608 0.4429 0.3071 0.176 Uiso 1 1 calc R U . L 1
O73 O 0.6520(3) 0.3545(5) 0.1952(3) 0.062(3) Uani 1 1 d . . . M 1
C74 C 0.6343(6) 0.3881(12) 0.1522(5) 0.105(7) Uani 1 1 d . . . M 1
H74A H 0.5975 0.3823 0.1364 0.157 Uiso 1 1 calc R U . M 1
H74B H 0.6505 0.3665 0.1343 0.157 Uiso 1 1 calc R U . M 1
H74C H 0.6426 0.4388 0.1563 0.157 Uiso 1 1 calc R U . M 1
O75 O 0.6208(4) 0.2737(5) 0.2558(4) 0.076(3) Uani 1 1 d . . . N 1
C76A C 0.6478(15) 0.218(2) 0.2675(17) 0.120(14) Uani 0.5 1 d . U P N 1
H76A H 0.6263 0.1772 0.2661 0.18 Uiso 0.25 1 calc R U P N 1
H76B H 0.6642 0.2102 0.2469 0.18 Uiso 0.25 1 calc R U P N 1
H76C H 0.6737 0.2234 0.2984 0.18 Uiso 0.25 1 calc R U P N 1
H76D H 0.6832 0.23 0.2749 0.18 Uiso 0.25 1 calc R U P N 1
H76E H 0.6453 0.197 0.294 0.18 Uiso 0.25 1 calc R U P N 1
H76F H 0.6357 0.1837 0.2425 0.18 Uiso 0.25 1 calc R U P N 1
C42B C 0.4176(17) 0.655(2) -0.0118(14) 0.087(15) Uani 0.5 1 d . . P O 2
C46B C 0.5852(14) 0.508(2) 0.0650(13) 0.091(12) Uani 0.5 1 d . . P P 2
C52B C 0.3128(13) 0.611(3) 0.0026(10) 0.110(15) Uani 0.5 1 d . . P Q 2
C56B C 0.183(2) 0.539(3) 0.0796(15) 0.134(17) Uani 0.5 1 d . . P R 2
C76B C 0.6192(18) 0.220(3) 0.2250(17) 0.122(14) Uani 0.5 1 d . U P S 2
C1 C 0.1377(19) 0.624(3) 0.129(2) 0.18(2) Uiso 0.5 1 d D . P . .
O1 O 0.1023(9) 0.5770(13) 0.1354(8) 0.091(7) Uiso 0.5 1 d D . P . .
C2B C 0.335(3) 0.079(9) 0.146(4) 0.28(7) Uiso 0.3 1 d D . P . .
C2A C 0.3920(18) 0.079(3) 0.1432(12) 0.187(17) Uiso 0.7 1 d D . P . .
O2 O 0.3841(10) 0.0850(15) 0.1836(10) 0.244(11) Uiso 1 1 d D . . . .
C3 C 0.2764(18) 0.442(3) -0.1026(19) 0.17(2) Uiso 0.5 1 d D . P . .
O3 O 0.3266(17) 0.414(3) -0.0788(9) 0.23(2) Uiso 0.5 1 d D . P . .
C4A C 0.2911(18) 0.283(3) 0.1026(17) 0.21(2) Uiso 0.7 1 d D . P T 1
O4A O 0.2617(9) 0.3106(13) 0.1256(8) 0.147(8) Uiso 0.7 1 d D . P T 1
C4B C 0.305(2) 0.241(4) 0.118(2) 0.12(2) Uiso 0.3 1 d D . P U 2
O4B O 0.344(2) 0.212(3) 0.1586(19) 0.147(19) Uiso 0.3 1 d D . P U 2
C5A C -0.0266(15) 0.6672(19) 0.0953(13) 0.139(13) Uiso 0.7 1 d D . P . .
C5B C -0.053(4) 0.650(9) 0.061(7) 0.34(10) Uiso 0.3 1 d D . P . .
O5 O -0.0053(13) 0.6123(17) 0.0775(12) 0.302(14) Uiso 1 1 d D . . . .
C6 C 0.1937(19) 0.420(3) -0.0238(19) 0.20(3) Uiso 0.5 1 d D . P . .
O6A O 0.2401(18) 0.442(3) 0.0129(17) 0.135(17) Uiso 0.3 1 d D . P . .
O6B O 0.1695(17) 0.470(3) -0.0053(12) 0.104(19) Uiso 0.2 1 d D . P . .
O7 O 0.0168(11) 0.3397(16) 0.0001(10) 0.257(12) Uiso 1 1 d D . . . .
C7 C -0.0095(19) 0.394(2) 0.0138(18) 0.32(3) Uiso 1 1 d D . . . .
O8 O 0.5 0.256(2) 0.25 0.257(16) Uiso 1 2 d DS . P . .
C8 C 0.5466(9) 0.2212(16) 0.2774(10) 0.080(9) Uiso 0.5 1 d D . P . .

loop_
_atom_site_aniso_label
_atom_site_aniso_U_11
_atom_site_aniso_U_22
_atom_site_aniso_U_33
_atom_site_aniso_U_23
_atom_site_aniso_U_13
_atom_site_aniso_U_12
W1 0.0462(3) 0.0446(3) 0.0487(3) 0.0136(2) 0.0161(2) 0.0073(2)
W2 0.0303(2) 0.0500(3) 0.0506(3) 0.0035(2) 0.02186(19) 0.0021(2)
W3 0.0382(2) 0.0535(3) 0.0321(2) -0.0080(2) 0.01402(18) 0.0000(2)
Co1 0.0226(8) 0.0320(12) 0.0236(9) 0 0.0099(7) 0
Co2 0.0400(8) 0.0517(12) 0.0857(13) 0.0114(10) 0.0301(9) -0.0050(8)
Fe5 0.0335(8) 0.0570(12) 0.0384(9) 0.0106(8) 0.0028(7) 0.0042(8)
Fe3 0.0377(8) 0.0402(11) 0.0411(9) 0.0025(7) 0.0191(7) 0.0099(7)
Co4 0.0599(10) 0.0764(14) 0.0376(9) 0.0090(8) 0.0299(8) 0.0077(9)
C11 0.036(5) 0.047(8) 0.046(7) -0.012(6) 0.026(5) -0.015(5)
N11 0.035(4) 0.041(6) 0.032(5) -0.001(4) 0.018(4) -0.002(4)
C12 0.032(6) 0.054(9) 0.068(9) 0.010(7) 0.024(6) 0.008(5)
N12 0.043(6) 0.052(8) 0.080(8) 0.001(6) 0.027(6) 0.007(5)
C13 0.049(7) 0.037(8) 0.070(9) 0.017(6) 0.034(6) 0.005(6)
N13 0.043(6) 0.043(7) 0.092(9) 0.021(6) 0.033(6) 0.007(5)
C14 0.046(6) 0.060(9) 0.022(5) 0.011(5) 0.007(5) 0.000(6)
N14 0.056(6) 0.055(7) 0.040(6) 0.010(5) 0.023(5) -0.003(5)
C15 0.048(7) 0.045(9) 0.049(7) 0.010(6) 0.001(6) 0.006(6)
N15 0.045(6) 0.059(8) 0.063(7) 0.010(6) 0.000(5) -0.002(6)
C16 0.090(12) 0.122(17) 0.094(13) 0.045(12) 0.028(10) 0.070(12)
N16 0.120(14) 0.18(2) 0.147(17) 0.066(15) 0.037(12) 0.089(14)
C17 0.053(7) 0.070(11) 0.057(9) 0.015(7) 0.010(7) 0.015(7)
N17 0.072(8) 0.102(11) 0.047(7) 0.024(7) 0.000(6) 0.027(7)
C18 0.124(16) 0.105(18) 0.085(13) 0.054(12) -0.001(11) -0.023(13)
N18 0.163(18) 0.141(19) 0.141(17) 0.077(15) -0.023(13) -0.063(15)
C21 0.060(7) 0.030(7) 0.021(5) 0.002(4) 0.010(5) -0.001(5)
N21 0.030(4) 0.042(6) 0.028(4) -0.001(4) 0.010(3) -0.004(4)
C22 0.026(5) 0.052(9) 0.073(9) 0.028(7) 0.021(5) 0.006(5)
N22 0.040(5) 0.049(8) 0.099(9) 0.012(7) 0.029(6) 0.000(5)
C23 0.037(6) 0.045(9) 0.040(6) 0.004(5) 0.019(5) -0.001(5)
N23 0.039(5) 0.057(8) 0.055(6) 0.010(5) 0.027(5) 0.017(5)
C24 0.057(7) 0.049(9) 0.062(9) 0.001(6) 0.041(7) -0.002(6)
N24 0.055(6) 0.070(8) 0.041(6) 0.014(5) 0.025(5) 0.006(5)
C25 0.040(6) 0.048(9) 0.048(8) 0.008(6) 0.003(5) -0.002(5)
N25 0.029(4) 0.052(7) 0.052(7) -0.004(5) 0.001(4) -0.008(4)
C26 0.039(7) 0.086(13) 0.140(15) -0.035(11) 0.052(9) -0.016(8)
N26 0.038(6) 0.096(12) 0.24(2) -0.024(12) 0.062(10) 0.004(7)
C27 0.051(8) 0.17(2) 0.097(13) 0.045(13) 0.043(9) -0.004(10)
N27A 0.055(15) 0.05(2) 0.18(3) 0.06(2) 0.061(19) 0.003(15)
N27B 0.072(13) 0.089(18) 0.081(14) -0.003(13) 0.053(11) -0.041(13)
C28 0.039(6) 0.060(10) 0.067(8) 0.006(7) 0.025(6) -0.003(6)
N28 0.045(6) 0.068(9) 0.098(10) 0.004(7) 0.027(6) -0.010(6)
C31 0.029(5) 0.055(9) 0.046(7) 0.018(6) 0.024(5) 0.009(5)
N31 0.037(4) 0.028(6) 0.031(5) 0.000(4) 0.017(4) 0.000(4)
C32 0.044(6) 0.047(8) 0.037(6) 0.005(5) 0.020(5) 0.013(5)
N32 0.051(5) 0.048(7) 0.035(5) 0.002(4) 0.020(4) 0.005(5)
C33 0.032(5) 0.046(8) 0.031(6) -0.005(5) 0.008(4) -0.004(5)
N33 0.048(5) 0.044(7) 0.042(6) -0.002(5) 0.017(5) -0.005(5)
C34 0.053(7) 0.068(10) 0.026(6) -0.002(6) 0.017(5) 0.002(6)
N34 0.058(6) 0.069(8) 0.040(6) 0.002(5) 0.027(5) 0.002(6)
C35 0.036(6) 0.081(10) 0.024(5) -0.002(6) 0.009(4) -0.001(6)
N35 0.048(6) 0.065(8) 0.040(6) 0.010(5) 0.014(4) 0.010(5)
C36A 0.078(11) 0.093(13) 0.083(12) -0.009(9) 0.048(9) 0.007(9)
N36A 0.111(11) 0.102(12) 0.110(11) -0.017(9) 0.060(9) 0.010(9)
C36B 0.053(11) 0.040(12) 0.050(11) -0.005(8) 0.016(8) -0.017(8)
N36B 0.111(15) 0.105(16) 0.106(15) -0.006(9) 0.050(10) -0.003(9)
C37A 0.070(10) 0.088(12) 0.074(11) -0.009(9) 0.020(8) -0.005(8)
N37A 0.112(12) 0.121(13) 0.116(12) -0.015(9) 0.037(9) 0.004(9)
C37B 0.048(8) 0.046(9) 0.044(8) -0.001(5) 0.020(5) 0.000(5)
N37B 0.10(3) 0.12(3) 0.043(18) -0.023(19) 0.005(17) -0.01(2)
C38 0.065(8) 0.067(10) 0.029(6) 0.001(6) 0.017(6) 0.001(7)
N38 0.118(11) 0.086(10) 0.060(8) -0.013(7) 0.060(8) 0.007(8)
O41 0.075(6) 0.105(9) 0.033(5) 0.012(5) 0.027(4) 0.035(6)
C42A 0.064(15) 0.08(2) 0.047(14) -0.011(15) 0.024(12) 0.018(15)
O43 0.061(6) 0.119(10) 0.100(8) 0.040(7) 0.054(6) 0.009(6)
C44 0.21(2) 0.21(2) 0.20(2) 0.047(16) 0.079(16) -0.018(16)
O45 0.076(6) 0.103(10) 0.057(6) 0.009(6) 0.040(5) 0.023(6)
C46A 0.09(2) 0.07(2) 0.057(19) -0.006(17) 0.034(17) 0.009(18)
O51 0.071(6) 0.105(9) 0.046(6) 0.020(6) 0.008(5) 0.000(6)
C52A 0.094(17) 0.11(2) 0.096(18) 0.017(15) 0.040(14) -0.015(15)
O53 0.057(5) 0.097(9) 0.060(6) 0.001(6) 0.011(5) 0.022(5)
C54 0.069(10) 0.102(15) 0.086(12) 0.029(11) 0.002(9) 0.032(10)
O55 0.073(6) 0.078(8) 0.078(7) -0.009(6) 0.030(6) -0.020(6)
C56A 0.21(5) 0.13(4) 0.09(3) -0.06(3) 0.08(3) -0.08(4)
O61 0.070(6) 0.088(9) 0.100(9) 0.016(7) 0.045(6) -0.006(6)
C62 0.122(17) 0.19(3) 0.13(2) 0.044(19) 0.078(16) 0.042(18)
O63 0.043(5) 0.084(8) 0.115(9) 0.016(7) 0.021(5) -0.017(5)
C64 0.068(10) 0.120(17) 0.101(14) -0.020(12) 0.024(10) -0.029(11)
O65 0.071(6) 0.042(6) 0.136(10) 0.010(6) 0.043(7) 0.001(5)
C66 0.131(19) 0.101(19) 0.21(3) -0.010(18) 0.079(19) 0.031(15)
O71 0.041(4) 0.059(6) 0.080(7) 0.017(5) 0.017(4) 0.009(4)
C72 0.055(9) 0.130(19) 0.143(19) 0.008(15) 0.017(11) 0.004(11)
O73 0.064(5) 0.075(7) 0.053(5) 0.002(5) 0.031(4) 0.023(5)
C74 0.092(12) 0.17(2) 0.058(10) 0.024(11) 0.041(9) 0.059(13)
O75 0.093(7) 0.037(6) 0.104(8) 0.000(6) 0.047(6) 0.014(5)
C76A 0.097(19) 0.11(2) 0.14(2) 0.029(17) 0.039(16) -0.011(16)
C42B 0.08(2) 0.11(4) 0.06(2) -0.05(3) 0.018(18) 0.02(3)
C46B 0.08(2) 0.13(4) 0.09(3) 0.01(2) 0.06(2) 0.04(2)
C52B 0.08(2) 0.19(4) 0.051(18) 0.07(2) 0.025(16) 0.02(2)
C56B 0.20(5) 0.11(4) 0.11(3) 0.03(3) 0.09(3) 0.00(3)
C76B 0.13(2) 0.12(2) 0.13(2) -0.003(17) 0.074(17) -0.012(16)

loop_
_atom_type_symbol
_atom_type_description
_atom_type_scat_dispersion_real
_atom_type_scat_dispersion_imag
_atom_type_scat_source
C C 0.0033 0.0016 'International Tables Vol C Tables 4.2.6.8 and 6.1.1.4'
H H 0 0 'International Tables Vol C Tables 4.2.6.8 and 6.1.1.4'
N N 0.0061 0.0033 'International Tables Vol C Tables 4.2.6.8 and 6.1.1.4'
O O 0.0106 0.006 'International Tables Vol C Tables 4.2.6.8 and 6.1.1.4'
Fe Fe 0.3463 0.8444 'International Tables Vol C Tables 4.2.6.8 and 6.1.1.4'
W W -0.849 6.8722 'International Tables Vol C Tables 4.2.6.8 and 6.1.1.4'
Co Co 0.3494 0.9721 'International Tables Vol C Tables 4.2.6.8 and 6.1.1.4'

loop_
_geom_angle_atom_site_label_1
_geom_angle_atom_site_label_2
_geom_angle_atom_site_label_3
_geom_angle
_geom_angle_site_symmetry_1
_geom_angle_site_symmetry_3
C18 W1 C13 70.0(6) . .
C18 W1 C14 98.5(8) . .
C13 W1 C14 79.9(4) . .
C18 W1 C15 145.3(6) . .
C13 W1 C15 144.7(4) . .
C14 W1 C15 91.8(5) . .
C18 W1 C16 76.2(8) . .
C13 W1 C16 129.7(7) . .
C14 W1 C16 142.4(6) . .
C15 W1 C16 75.5(7) . .
C18 W1 C12 96.9(8) . .
C13 W1 C12 76.2(4) . .
C14 W1 C12 145.0(4) . .
C15 W1 C12 93.1(5) . .
C16 W1 C12 72.0(6) . .
C18 W1 C17 75.6(7) . .
C13 W1 C17 131.0(5) . .
C14 W1 C17 71.8(4) . .
C15 W1 C17 76.4(5) . .
C16 W1 C17 70.8(6) . .
C12 W1 C17 142.8(5) . .
C18 W1 C11 141.6(6) . .
C13 W1 C11 71.6(4) . .
C14 W1 C11 74.3(4) . .
C15 W1 C11 73.1(4) . .
C16 W1 C11 131.8(6) . .
C12 W1 C11 74.2(4) . .
C17 W1 C11 133.0(5) . .
C26 W2 C25 88.3(6) . .
C26 W2 C22 144.8(5) . .
C25 W2 C22 99.3(5) . .
C26 W2 C28 75.7(5) . .
C25 W2 C28 72.2(5) . .
C22 W2 C28 74.1(5) . .
C26 W2 C23 71.8(5) . .
C25 W2 C23 78.1(4) . .
C22 W2 C23 143.4(4) . .
C28 W2 C23 136.1(5) . .
C26 W2 C21 142.2(5) . .
C25 W2 C21 74.0(4) . .
C22 W2 C21 72.3(4) . .
C28 W2 C21 126.8(4) . .
C23 W2 C21 72.0(4) . .
C26 W2 C24 107.0(6) . .
C25 W2 C24 146.1(4) . .
C22 W2 C24 85.7(5) . .
C28 W2 C24 140.3(5) . .
C23 W2 C24 78.3(4) . .
C21 W2 C24 75.7(4) . .
C26 W2 C27 75.3(7) . .
C25 W2 C27 143.7(6) . .
C22 W2 C27 78.7(6) . .
C28 W2 C27 72.5(6) . .
C23 W2 C27 124.5(7) . .
C21 W2 C27 136.4(5) . .
C24 W2 C27 70.2(5) . .
C36B W3 C36A 19.6(11) . .
C36B W3 C37A 57.0(13) . .
C36A W3 C37A 76.6(13) . .
C36B W3 C32 92.9(11) . .
C36A W3 C32 74.2(10) . .
C37A W3 C32 144.5(9) . .
C36B W3 C35 110.2(11) . .
C36A W3 C35 124.1(9) . .
C37A W3 C35 68.4(9) . .
C32 W3 C35 146.4(4) . .
C36B W3 C38 71.9(11) . .
C36A W3 C38 72.7(8) . .
C37A W3 C38 78.3(8) . .
C32 W3 C38 74.1(4) . .
C35 W3 C38 135.4(4) . .
C36B W3 C33 73.4(10) . .
C36A W3 C33 68.0(8) . .
C37A W3 C33 98.6(9) . .
C32 W3 C33 88.9(4) . .
C35 W3 C33 75.5(4) . .
C38 W3 C33 140.2(5) . .
C36B W3 C37B 76.0(13) . .
C36A W3 C37B 94.2(13) . .
C37A W3 C37B 26.0(10) . .
C32 W3 C37B 139.3(8) . .
C35 W3 C37B 72.0(8) . .
C38 W3 C37B 65.3(8) . .
C33 W3 C37B 123.4(8) . .
C36B W3 C34 140.9(10) . .
C36A W3 C34 145.7(8) . .
C37A W3 C34 99.3(9) . .
C32 W3 C34 93.7(4) . .
C35 W3 C34 83.6(5) . .
C38 W3 C34 73.1(5) . .
C33 W3 C34 145.1(4) . .
C37B W3 C34 74.1(9) . .
C36B W3 C31 144.2(10) . .
C36A W3 C31 129.3(9) . .
C37A W3 C31 142.1(8) . .
C32 W3 C31 73.4(4) . .
C35 W3 C31 73.7(4) . .
C38 W3 C31 131.4(4) . .
C33 W3 C31 73.4(4) . .
C37B W3 C31 135.1(9) . .
C34 W3 C31 74.1(4) . .
N31 Co1 N31 89.2(5) . 2_655
N31 Co1 N21 92.6(3) . 2_655
N31 Co1 N21 89.3(3) 2_655 2_655
N31 Co1 N21 89.3(3) . .
N31 Co1 N21 92.6(3) 2_655 .
N21 Co1 N21 177.3(5) 2_655 .
N31 Co1 N11 89.1(4) . .
N31 Co1 N11 176.6(3) 2_655 .
N21 Co1 N11 87.8(3) 2_655 .
N21 Co1 N11 90.4(3) . .
N31 Co1 N11 176.6(3) . 2_655
N31 Co1 N11 89.1(4) 2_655 2_655
N21 Co1 N11 90.4(3) 2_655 2_655
N21 Co1 N11 87.8(3) . 2_655
N11 Co1 N11 92.7(5) . 2_655
O63 Co2 N13 175.6(4) . .
O63 Co2 N12 88.8(4) . 2_655
N13 Co2 N12 93.9(4) . 2_655
O63 Co2 N22 91.7(4) . .
N13 Co2 N22 91.7(4) . .
N12 Co2 N22 91.2(5) 2_655 .
O63 Co2 O65 84.3(4) . .
N13 Co2 O65 92.1(4) . .
N12 Co2 O65 90.9(5) 2_655 .
N22 Co2 O65 175.4(4) . .
O63 Co2 O61 88.3(4) . .
N13 Co2 O61 88.9(4) . .
N12 Co2 O61 176.3(5) 2_655 .
N22 Co2 O61 91.2(5) . .
O65 Co2 O61 86.5(5) . .
O53 Fe5 N15 91.5(4) . .
O53 Fe5 N35 176.1(4) . .
N15 Fe5 N35 90.5(4) . .
O53 Fe5 O55 88.1(4) . .
N15 Fe5 O55 177.3(4) . .
N35 Fe5 O55 89.7(4) . .
O53 Fe5 O51 87.8(4) . .
N15 Fe5 O51 92.2(4) . .
N35 Fe5 O51 88.9(4) . .
O55 Fe5 O51 85.0(4) . .
O53 Fe5 N25 89.8(4) . 2_655
N15 Fe5 N25 89.9(4) . 2_655
N35 Fe5 N25 93.5(4) . 2_655
O55 Fe5 N25 92.8(4) . 2_655
O51 Fe5 N25 176.8(4) . 2_655
O75 Fe3 N32 92.9(4) . .
O75 Fe3 N33 88.5(4) . 2_655
N32 Fe3 N33 89.9(3) . 2_655
O75 Fe3 N23 173.8(4) . .
N32 Fe3 N23 91.1(4) . .
N33 Fe3 N23 96.2(4) 2_655 .
O75 Fe3 O71 86.8(4) . .
N32 Fe3 O71 179.2(4) . .
N33 Fe3 O71 90.9(4) 2_655 .
N23 Fe3 O71 89.1(4) . .
O75 Fe3 O73 87.6(4) . .
N32 Fe3 O73 90.7(3) . .
N33 Fe3 O73 176.0(4) 2_655 .
N23 Fe3 O73 87.7(4) . .
O71 Fe3 O73 88.5(4) . .
N24 Co4 N14 94.4(4) . .
N24 Co4 O41 174.1(4) . .
N14 Co4 O41 90.6(4) . .
N24 Co4 O43 91.8(4) . .
N14 Co4 O43 89.2(4) . .
O41 Co4 O43 85.1(4) . .
N24 Co4 O45 89.0(4) . .
N14 Co4 O45 174.2(4) . .
O41 Co4 O45 85.8(4) . .
O43 Co4 O45 86.0(5) . .
N24 Co4 N34 91.7(4) . .
N14 Co4 N34 92.1(4) . .
O41 Co4 N34 91.3(4) . .
O43 Co4 N34 176.1(4) . .
O45 Co4 N34 92.5(4) . .
N11 C11 W1 179.0(9) . .
C11 N11 Co1 175.8(8) . .
N12 C12 W1 177.3(11) . .
C12 N12 Co2 173.2(11) . 2_655
N13 C13 W1 178.8(12) . .
C13 N13 Co2 175.8(11) . .
N14 C14 W1 176.7(11) . .
C14 N14 Co4 173.8(10) . .
N15 C15 W1 177.0(12) . .
C15 N15 Fe5 176.3(11) . .
N16 C16 W1 177(2) . .
N17 C17 W1 177.6(12) . .
N18 C18 W1 179(3) . .
N21 C21 W2 176.6(9) . .
C21 N21 Co1 176.5(9) . .
N22 C22 W2 177.7(12) . .
C22 N22 Co2 174.9(11) . .
N23 C23 W2 175.0(10) . .
C23 N23 Fe3 176.7(11) . .
N24 C24 W2 173.5(12) . .
C24 N24 Co4 175.4(11) . .
N25 C25 W2 178.8(11) . .
C25 N25 Fe5 169.1(11) . 2_655
N26 C26 W2 179.4(19) . .
N27A C27 W2 157(3) . .
N28 C28 W2 176.3(12) . .
N31 C31 W3 178.4(8) . .
C31 N31 Co1 177.5(8) . .
N32 C32 W3 178.4(9) . .
C32 N32 Fe3 170.5(10) . .
N33 C33 W3 179.1(11) . .
C33 N33 Fe3 172.7(9) . 2_655
N34 C34 W3 177.4(11) . .
C34 N34 Co4 171.3(10) . .
N35 C35 W3 178.3(11) . .
C35 N35 Fe5 178.6(12) . .
C36B C36A N36A 100(5) . .
C36B C36A N36B 53(4) . .
N36A C36A N36B 47(2) . .
C36B C36A W3 77(5) . .
N36A C36A W3 176(3) . .
N36B C36A W3 129(3) . .
N36B N36A C36A 78(3) . .
N36B N36A C36B 51(3) . .
C36A C36B N36B 98(6) . .
C36A C36B N36A 53(4) . .
N36B C36B N36A 46(3) . .
C36A C36B C37A 147(6) . .
N36B C36B C37A 115(4) . .
N36A C36B C37A 160(3) . .
C36A C36B W3 84(5) . .
N36B C36B W3 172(4) . .
N36A C36B W3 136(3) . .
C37A C36B W3 63.3(14) . .
N36A N36B C36B 83(4) . .
N36A N36B C36A 55(3) . .
C37B C37A N37A 90(4) . .
N37A C37A N37B 50(2) . .
C37B C37A C36B 119(3) . .
N37A C37A C36B 130(3) . .
N37B C37A C36B 138(2) . .
C37B C37A W3 80(3) . .
N37A C37A W3 169(3) . .
N37B C37A W3 120(2) . .
C36B C37A W3 59.7(13) . .
C37A N37A N37B 89(3) . .
N37B N37A C37B 48.8(19) . .
C37A C37B N37B 108(4) . .
C37A C37B N37A 50(2) . .
N37B C37B N37A 58(2) . .
C37A C37B W3 74(3) . .
N37B C37B W3 177(3) . .
N37A C37B W3 124(2) . .
C37B N37B N37A 73(3) . .
N38 C38 W3 178.6(13) . .
C42A O41 Co4 127.2(15) . .
O41 C42A H42A 109.5 . .
O41 C42A H42B 109.5 . .
H42A C42A H42B 109.5 . .
O41 C42A H42C 109.5 . .
H42A C42A H42C 109.5 . .
H42B C42A H42C 109.5 . .
C44 O43 Co4 129.6(15) . .
O43 C44 H44A 109.5 . .
O43 C44 H44B 109.5 . .
H44A C44 H44B 109.5 . .
O43 C44 H44C 109.5 . .
H44A C44 H44C 109.5 . .
H44B C44 H44C 109.5 . .
C46A O45 Co4 129.5(16) . .
O45 C46A H46A 109.5 . .
O45 C46A H46B 109.5 . .
H46A C46A H46B 109.5 . .
O45 C46A H46C 109.5 . .
H46A C46A H46C 109.5 . .
H46B C46A H46C 109.5 . .
C52A O51 Fe5 123.1(18) . .
O51 C52A H52A 109.5 . .
O51 C52A H52B 109.5 . .
H52A C52A H52B 109.5 . .
O51 C52A H52C 109.5 . .
H52A C52A H52C 109.5 . .
H52B C52A H52C 109.5 . .
C54 O53 Fe5 125.4(8) . .
O53 C54 H54A 109.5 . .
O53 C54 H54B 109.5 . .
H54A C54 H54B 109.5 . .
O53 C54 H54C 109.5 . .
H54A C54 H54C 109.5 . .
H54B C54 H54C 109.5 . .
O53 C54 H54D 109.5 . .
H54A C54 H54D 141.1 . .
H54B C54 H54D 56.3 . .
H54C C54 H54D 56.3 . .
O53 C54 H54E 109.5 . .
H54A C54 H54E 56.3 . .
H54B C54 H54E 141.1 . .
H54C C54 H54E 56.3 . .
H54D C54 H54E 109.5 . .
O53 C54 H54F 109.5 . .
H54A C54 H54F 56.3 . .
H54B C54 H54F 56.3 . .
H54C C54 H54F 141.1 . .
H54D C54 H54F 109.5 . .
H54E C54 H54F 109.5 . .
C56A O55 Fe5 117.2(16) . .
O55 C56A H56A 109.5 . .
O55 C56A H56B 109.5 . .
H56A C56A H56B 109.5 . .
O55 C56A H56C 109.5 . .
H56A C56A H56C 109.5 . .
H56B C56A H56C 109.5 . .
C62 O61 Co2 122.8(11) . .
O61 C62 H62A 109.5 . .
O61 C62 H62B 109.5 . .
H62A C62 H62B 109.5 . .
O61 C62 H62C 109.5 . .
H62A C62 H62C 109.5 . .
H62B C62 H62C 109.5 . .
C64 O63 Co2 125.9(9) . .
O63 C64 H64A 109.5 . .
O63 C64 H64B 109.5 . .
H64A C64 H64B 109.5 . .
O63 C64 H64C 109.5 . .
H64A C64 H64C 109.5 . .
H64B C64 H64C 109.5 . .
C66 O65 Co2 122.7(11) . .
O65 C66 H66A 109.5 . .
O65 C66 H66B 109.5 . .
H66A C66 H66B 109.5 . .
O65 C66 H66C 109.5 . .
H66A C66 H66C 109.5 . .
H66B C66 H66C 109.5 . .
C72 O71 Fe3 124.3(9) . .
O71 C72 H72A 109.5 . .
O71 C72 H72B 109.5 . .
H72A C72 H72B 109.5 . .
O71 C72 H72C 109.5 . .
H72A C72 H72C 109.5 . .
H72B C72 H72C 109.5 . .
C74 O73 Fe3 125.2(8) . .
O73 C74 H74A 109.5 . .
O73 C74 H74B 109.5 . .
H74A C74 H74B 109.5 . .
O73 C74 H74C 109.5 . .
H74A C74 H74C 109.5 . .
H74B C74 H74C 109.5 . .
C76A O75 Fe3 139(2) . .
O75 C76A H76A 109.5 . .
O75 C76A H76B 109.5 . .
H76A C76A H76B 109.5 . .
O75 C76A H76C 109.5 . .
H76A C76A H76C 109.5 . .
H76B C76A H76C 109.5 . .
O75 C76A H76D 109.5 . .
H76A C76A H76D 141.1 . .
H76B C76A H76D 56.3 . .
H76C C76A H76D 56.3 . .
O75 C76A H76E 109.5 . .
H76A C76A H76E 56.3 . .
H76B C76A H76E 141.1 . .
H76C C76A H76E 56.3 . .
H76D C76A H76E 109.5 . .
O75 C76A H76F 109.5 . .
H76A C76A H76F 56.3 . .
H76B C76A H76F 56.3 . .
H76C C76A H76F 141.1 . .
H76D C76A H76F 109.5 . .
H76E C76A H76F 109.5 . .
O2 C2B C2A 53(3) . .
O2 C2A C2B 54(3) . .
C2A O2 C2B 73(6) . .
C5B C5A O5 68(4) . .
C5A C5B O5 67(4) . .
C5A O5 C5B 45(8) . .
O6A C6 O6B 85(4) . .
C8 O8 C8 126(4) 2_655 .

loop_
_geom_bond_atom_site_label_1
_geom_bond_atom_site_label_2
_geom_bond_distance
_geom_bond_site_symmetry_2
W1 C18 2.078(19) .
W1 C13 2.129(13) .
W1 C14 2.138(13) .
W1 C15 2.160(14) .
W1 C16 2.162(15) .
W1 C12 2.163(14) .
W1 C17 2.166(15) .
W1 C11 2.177(13) .
W2 C26 2.115(14) .
W2 C25 2.119(13) .
W2 C22 2.124(14) .
W2 C28 2.154(13) .
W2 C23 2.158(13) .
W2 C21 2.160(12) .
W2 C24 2.167(14) .
W2 C27 2.170(15) .
W3 C36B 2.05(4) .
W3 C36A 2.09(4) .
W3 C37A 2.12(3) .
W3 C32 2.130(11) .
W3 C35 2.145(13) .
W3 C38 2.157(13) .
W3 C33 2.161(11) .
W3 C37B 2.16(3) .
W3 C34 2.173(14) .
W3 C31 2.192(14) .
Co1 N31 1.932(9) .
Co1 N31 1.932(9) 2_655
Co1 N21 1.940(8) 2_655
Co1 N21 1.940(8) .
Co1 N11 1.951(9) .
Co1 N11 1.951(9) 2_655
Co2 O63 2.035(9) .
Co2 N13 2.050(11) .
Co2 N12 2.066(12) 2_655
Co2 N22 2.071(13) .
Co2 O65 2.072(10) .
Co2 O61 2.094(11) .
Fe5 O53 2.067(10) .
Fe5 N15 2.070(12) .
Fe5 N35 2.073(11) .
Fe5 O55 2.080(10) .
Fe5 O51 2.086(10) .
Fe5 N25 2.102(11) 2_655
Fe3 O75 2.065(10) .
Fe3 N32 2.076(9) .
Fe3 N33 2.087(9) 2_655
Fe3 N23 2.090(12) .
Fe3 O71 2.095(8) .
Fe3 O73 2.113(8) .
Co4 N24 2.039(11) .
Co4 N14 2.064(11) .
Co4 O41 2.069(9) .
Co4 O43 2.069(10) .
Co4 O45 2.090(10) .
Co4 N34 2.097(11) .
C11 N11 1.141(14) .
C12 N12 1.148(15) .
N12 Co2 2.066(12) 2_655
C13 N13 1.155(15) .
C14 N14 1.158(15) .
C15 N15 1.134(15) .
C16 N16 1.149(19) .
C17 N17 1.148(16) .
C18 N18 1.17(2) .
C21 N21 1.164(13) .
C22 N22 1.126(15) .
C23 N23 1.122(14) .
C24 N24 1.148(15) .
C25 N25 1.136(15) .
N25 Fe5 2.102(11) 2_655
C26 N26 1.135(17) .
C27 N27A 1.29(3) .
C28 N28 1.138(15) .
C31 N31 1.146(14) .
C32 N32 1.154(13) .
C33 N33 1.150(13) .
N33 Fe3 2.087(9) 2_655
C34 N34 1.123(15) .
C35 N35 1.132(14) .
C38 N38 1.164(15) .
O41 C42A 1.41(4) .
C42A H42A 0.97 .
C42A H42B 0.97 .
C42A H42C 0.97 .
O43 C44 1.36(3) .
O45 C46A 1.27(3) .
O51 C52A 1.40(3) .
O53 C54 1.478(19) .
O55 C56A 1.61(5) .
O61 C62 1.46(2) .
O63 C64 1.404(19) .
O65 C66 1.44(2) .
O71 C72 1.462(18) .
O73 C74 1.408(16) .
O75 C76A 1.26(4) .
C1 O1 1.425(10) .
C2B O2 1.428(10) .
C2B C2A 1.69(12) .
C2A O2 1.416(10) .
C3 O3 1.423(10) .
C4A O4A 1.432(10) .
C4B O4B 1.428(10) .
C5A C5B 1.10(19) .
C5A O5 1.429(10) .
C5B O5 1.434(10) .
C6 O6A 1.421(10) .
C6 O6B 1.432(10) .
O7 C7 1.437(10) .
O8 C8 1.417(10) 2_655
O8 C8 1.417(10) .

loop_
_geom_torsion_atom_site_label_1
_geom_torsion_atom_site_label_2
_geom_torsion_atom_site_label_3
_geom_torsion_atom_site_label_4
_geom_torsion
C36B C36A N36A N36B -9(5)
N36B C36A N36A C36B 9(5)
N36A C36A C36B N36B 9(5)
W3 C36A C36B N36B -172(4)
N36B C36A C36B N36A -9(5)
W3 C36A C36B N36A 179(2)
N36A C36A C36B C37A -174(7)
N36B C36A C36B C37A 177(11)
W3 C36A C36B C37A 5(8)
N36A C36A C36B W3 -179(2)
N36B C36A C36B W3 172(4)
N36B N36A C36B C36A 168(7)
C36A N36A C36B N36B -168(7)
N36B N36A C36B C37A -22(8)
C36A N36A C36B C37A 170(11)
N36B N36A C36B W3 169(5)
C36A N36A C36B W3 1(3)
C36A N36A N36B C36B 6(3)
C36B N36A N36B C36A -6(3)
C36A C36B N36B N36A -10(5)
C37A C36B N36B N36A 172(3)
N36A C36B N36B C36A 10(5)
C37A C36B N36B C36A -178(7)
C36B C36A N36B N36A 168(7)
W3 C36A N36B N36A 178(3)
N36A C36A N36B C36B -168(7)
W3 C36A N36B C36B 10(5)
C37B C37A N37A N37B 4(4)
C36B C37A N37A N37B -125(4)
W3 C37A N37A N37B 22(16)
N37B C37A N37A C37B -4(4)
C36B C37A N37A C37B -129(5)
W3 C37A N37A C37B 18(14)
N37A C37A C37B N37B -5(4)
C36B C37A C37B N37B 132(3)
W3 C37A C37B N37B 179(3)
N37B C37A C37B N37A 5(4)
C36B C37A C37B N37A 137(4)
W3 C37A C37B N37A -177(3)
N37A C37A C37B W3 177(3)
N37B C37A C37B W3 -179(3)
C36B C37A C37B W3 -47(3)
N37B N37A C37B C37A -175(5)
C37A N37A C37B N37B 175(5)
C37A N37A C37B W3 -4(3)
N37B N37A C37B W3 -179(4)
C37A C37B N37B N37A 4(4)
N37A C37B N37B C37A -4(4)
C37A N37A N37B C37B -3(3)
C37B N37A N37B C37A 3(3)
N37A C37A N37B C37B 174(6)
C36B C37A N37B C37B -78(5)
W3 C37A N37B C37B -2(4)
C37B C37A N37B N37A -174(6)
C36B C37A N37B N37A 108(4)
W3 C37A N37B N37A -175(4)
